data_2014860
loop_
_publ_author_name
'Seela, Frank'
'Xu, Kui-Ying'
'Eickmeier, Henning'

_publ_section_title
;
 2'-Deoxy-5-fluorotubercidin
;
_journal_issue 6
_journal_name_full 'Acta Crystallographica Section C'
_journal_page_first o408
_journal_page_last o410
_journal_paper_doi 10.1107/S0108270105014265
_journal_volume 61
_journal_year 2005
_chemical_formula_iupac 'C11 H13 F N4 O3'
_chemical_formula_moiety 'C11 H13 F N4 O3'
_chemical_formula_sum 'C11 H13 F N4 O3'
_chemical_formula_weight 268.25
_chemical_name_systematic
;
7-Fluoro-2'-deoxytubercidin
;
_space_group_IT_number 19
_symmetry_cell_setting orthorhombic
_symmetry_space_group_name_Hall 'P 2ac 2ab'
_symmetry_space_group_name_H-M 'P 21 21 21'
_atom_sites_solution_hydrogens geom
_atom_sites_solution_primary direct
_atom_sites_solution_secondary difmap
_audit_creation_method SHELXL97
_cell_angle_alpha 90.00
_cell_angle_beta 90.00
_cell_angle_gamma 90.00
_cell_formula_units_Z 4
_cell_length_a 6.8780(18)
_cell_length_b 10.144(2)
_cell_length_c 17.283(2)
_cell_measurement_reflns_used 37
_cell_measurement_temperature 293(2)
_cell_measurement_theta_max 12.42
_cell_measurement_theta_min 5.13
_cell_volume 1205.8(4)
_computing_cell_refinement XSCANS
_computing_data_collection 'XSCANS (Siemens, 1996)'
_computing_data_reduction 'SHELXTL (Sheldrick, 1997a)'
_computing_molecular_graphics SHELXTL
_computing_publication_material 'SHELXTL and PLATON (Spek, 2003)'
_computing_structure_refinement 'SHELXL97 (Sheldrick, 1997b)'
_computing_structure_solution 'SHELXS97 (Sheldrick, 1997b)'
_diffrn_ambient_temperature 293(2)
_diffrn_measured_fraction_theta_full 1.000
_diffrn_measured_fraction_theta_max 1.000
_diffrn_measurement_device_type 'Bruker P4'
_diffrn_measurement_method 2\q/\w
_diffrn_radiation_monochromator graphite
_diffrn_radiation_source 'fine-focus sealed tube'
_diffrn_radiation_type MoK\a
_diffrn_radiation_wavelength 0.71073
_diffrn_reflns_av_R_equivalents 0.0303
_diffrn_reflns_av_sigmaI/netI 0.0486
_diffrn_reflns_limit_h_max 1
_diffrn_reflns_limit_h_min -9
_diffrn_reflns_limit_k_max 13
_diffrn_reflns_limit_k_min -1
_diffrn_reflns_limit_l_max 23
_diffrn_reflns_limit_l_min -1
_diffrn_reflns_number 2482
_diffrn_reflns_theta_full 28.98
_diffrn_reflns_theta_max 28.98
_diffrn_reflns_theta_min 2.33
_diffrn_standards_decay_% 0
_diffrn_standards_interval_count 97
_diffrn_standards_number 3
_exptl_absorpt_coefficient_mu 0.120
_exptl_absorpt_correction_type none
_exptl_crystal_colour colourless
_exptl_crystal_density_diffrn 1.478
_exptl_crystal_density_method 'not measured'
_exptl_crystal_description 'transparent prism'
_exptl_crystal_F_000 560
_exptl_crystal_size_max 0.6
_exptl_crystal_size_mid 0.4
_exptl_crystal_size_min 0.3
_refine_diff_density_max 0.200
_refine_diff_density_min -0.199
_refine_ls_extinction_coef 0.010(3)
_refine_ls_extinction_expression Fc^*^=kFc[1+0.001xFc^2^\l^3^/sin(2\q)]^-1/4^
_refine_ls_extinction_method 'SHELXL97 (Sheldrick, 1997b)'
_refine_ls_goodness_of_fit_ref 1.035
_refine_ls_hydrogen_treatment constr
_refine_ls_matrix_type full
_refine_ls_number_parameters 175
_refine_ls_number_reflns 1858
_refine_ls_number_restraints 0
_refine_ls_restrained_S_all 1.035
_refine_ls_R_factor_all 0.0703
_refine_ls_R_factor_gt 0.0446
_refine_ls_shift/su_max 0.000
_refine_ls_shift/su_mean 0.000
_refine_ls_structure_factor_coef Fsqd
_refine_ls_weighting_details 'calc w = 1/[\s^2^(Fo^2^)+(0.0526P)^2^+0.1524P] where P = (Fo^2^+2Fc^2^)/3'
_refine_ls_weighting_scheme calc
_refine_ls_wR_factor_gt 0.1049
_refine_ls_wR_factor_ref 0.1196
_reflns_number_gt 1355
_reflns_number_total 1858
_reflns_threshold_expression I>2\s(I)
_cod_data_source_file jz1715.cif
_cod_data_source_block I
_cod_depositor_comments
;
The following automatic conversions were performed:
'_symmetry_cell_setting' value 'Orthorhombic' changed to 'orthorhombic'
according to '/home/saulius/struct/CIF-dictionaries/cif_core.dic'
dictionary named 'cif_core.dic' version 2.4.1 from 2010-06-29.

Automatic conversion script
Id: cif_fix_enum 1527 2010-12-29 10:47:43Z saulius 

The following automatic conversions were performed:

'_symmetry_cell_setting' value 'Orthorhombic' changed to
'orthorhombic' according to
/home/saulius/struct/CIF-dictionaries/cif_core.dic dictionary named
'cif_core.dic' version 2.4.1 from 2010-06-29.

Automatic conversion script
Id: cif_fix_values 1715 2011-07-08 13:25:40Z adriana 
;
_cod_original_sg_symbol_H-M 'P21 21 21'
_cod_database_code 2014860

loop_
_symmetry_equiv_pos_as_xyz
'x, y, z'
'-x+1/2, -y, z+1/2'
'-x, y+1/2, -z+1/2'
'x+1/2, -y+1/2, -z'

loop_
_atom_site_label
_atom_site_fract_x
_atom_site_fract_y
_atom_site_fract_z
_atom_site_U_iso_or_equiv
_atom_site_adp_type
_atom_site_calc_flag
_atom_site_refinement_flags
_atom_site_occupancy
_atom_site_disorder_assembly
_atom_site_disorder_group
_atom_site_type_symbol
N1 1.4476(4) -0.1233(3) -0.00344(15) 0.0470(6) Uani d . 1 . . N
C2 1.4767(5) -0.0679(3) 0.06557(18) 0.0463(7) Uani d . 1 . . C
H2 1.5895 -0.0943 0.0908 0.056 Uiso calc R 1 . . H
N3 1.3684(4) 0.0200(2) 0.10403(13) 0.0398(6) Uani d . 1 . . N
C4 1.2060(4) 0.0533(3) 0.06441(16) 0.0331(6) Uani d . 1 . . C
C5 1.1577(4) 0.0042(3) -0.00883(16) 0.0366(6) Uani d . 1 . . C
C6 1.2861(4) -0.0870(3) -0.04253(15) 0.0365(6) Uani d . 1 . . C
N6 1.2574(4) -0.1397(2) -0.11275(14) 0.0450(6) Uani d . 1 . . N
H6A 1.3403 -0.1946 -0.1314 0.054 Uiso calc R 1 . . H
H6B 1.1560 -0.1186 -0.1391 0.054 Uiso calc R 1 . . H
C7 0.9787(5) 0.0651(4) -0.02741(18) 0.0500(8) Uani d . 1 . . C
F7 0.8811(4) 0.0448(3) -0.09415(13) 0.0834(9) Uani d . 1 . . F
C8 0.9232(5) 0.1457(3) 0.03042(18) 0.0515(8) Uani d . 1 . . C
H8 0.8102 0.1960 0.0319 0.062 Uiso calc R 1 . . H
N9 1.0659(4) 0.1400(2) 0.08772(13) 0.0393(6) Uani d . 1 . . N
C1' 1.0505(4) 0.1982(2) 0.16372(16) 0.0347(6) Uani d . 1 . . C
H1' 1.1753 0.1892 0.1906 0.042 Uiso calc R 1 . . H
C2' 0.9864(5) 0.3413(2) 0.16663(17) 0.0403(7) Uani d . 1 . . C
H2'1 0.8875 0.3599 0.1281 0.048 Uiso calc R 1 . . H
H2'2 1.0953 0.4008 0.1593 0.048 Uiso calc R 1 . . H
C3' 0.9051(4) 0.3507(2) 0.24818(15) 0.0334(6) Uani d . 1 . . C
H3'1 0.8130 0.4240 0.2531 0.040 Uiso calc R 1 . . H
O3' 1.0563(3) 0.35974(18) 0.30408(13) 0.0458(5) Uani d . 1 . . O
H3' 1.1014 0.4346 0.3039 0.069 Uiso calc R 1 . . H
C4' 0.8047(4) 0.2183(2) 0.25837(16) 0.0329(6) Uani d . 1 . . C
H4' 0.8214 0.1880 0.3118 0.040 Uiso calc R 1 . . H
C5' 0.5904(4) 0.2213(3) 0.23862(19) 0.0436(7) Uani d . 1 . . C
H5'1 0.5254 0.2854 0.2712 0.052 Uiso calc R 1 . . H
H5'2 0.5743 0.2484 0.1852 0.052 Uiso calc R 1 . . H
O5' 0.5041(4) 0.0965(2) 0.24932(13) 0.0506(6) Uani d . 1 . . O
H5' 0.4605 0.0700 0.2080 0.076 Uiso calc R 1 . . H
O4' 0.9033(3) 0.12907(17) 0.20644(12) 0.0450(6) Uani d . 1 . . O

loop_
_atom_site_aniso_label
_atom_site_aniso_U_11
_atom_site_aniso_U_22
_atom_site_aniso_U_33
_atom_site_aniso_U_12
_atom_site_aniso_U_13
_atom_site_aniso_U_23
N1 0.0453(14) 0.0490(14) 0.0467(14) 0.0131(13) 0.0009(12) -0.0068(12)
C2 0.0404(16) 0.0532(17) 0.0453(16) 0.0119(15) -0.0048(14) -0.0059(14)
N3 0.0384(12) 0.0450(14) 0.0360(12) 0.0106(12) -0.0027(11) -0.0036(11)
C4 0.0325(13) 0.0356(13) 0.0311(13) 0.0027(12) 0.0031(11) 0.0030(11)
C5 0.0356(13) 0.0403(13) 0.0339(14) 0.0039(13) 0.0016(12) -0.0014(13)
C6 0.0401(16) 0.0348(13) 0.0345(14) -0.0014(13) 0.0050(12) 0.0001(11)
N6 0.0471(14) 0.0466(13) 0.0415(13) 0.0008(13) 0.0008(12) -0.0114(12)
C7 0.0441(16) 0.068(2) 0.0377(14) 0.0132(17) -0.0108(14) -0.0061(15)
F7 0.0640(13) 0.130(2) 0.0559(12) 0.0355(16) -0.0287(11) -0.0296(13)
C8 0.0455(17) 0.064(2) 0.0452(16) 0.0238(18) -0.0072(15) -0.0053(16)
N9 0.0378(12) 0.0434(12) 0.0367(11) 0.0105(12) 0.0015(11) -0.0047(11)
C1' 0.0340(14) 0.0333(12) 0.0367(13) 0.0025(12) 0.0075(13) 0.0004(11)
C2' 0.0456(16) 0.0277(12) 0.0475(15) 0.0006(13) 0.0101(14) 0.0042(12)
C3' 0.0349(13) 0.0256(11) 0.0397(13) 0.0036(12) 0.0005(13) -0.0005(11)
O3' 0.0516(13) 0.0290(8) 0.0568(12) -0.0069(10) -0.0153(11) -0.0007(9)
C4' 0.0373(13) 0.0303(12) 0.0313(13) -0.0015(11) 0.0045(12) -0.0006(11)
C5' 0.0344(14) 0.0438(15) 0.0526(17) -0.0014(13) -0.0006(15) -0.0044(14)
O5' 0.0509(12) 0.0588(12) 0.0421(10) -0.0234(11) -0.0013(11) 0.0001(10)
O4' 0.0559(14) 0.0244(8) 0.0547(11) 0.0022(10) 0.0218(11) -0.0030(9)

loop_
_atom_type_symbol
_atom_type_description
_atom_type_scat_dispersion_real
_atom_type_scat_dispersion_imag
_atom_type_scat_source
C C 0.0033 0.0000 'International Tables Vol C Tables 4.2.6.8 and 6.1.1.4'
H H 0.0000 0.0000 'International Tables Vol C Tables 4.2.6.8 and 6.1.1.4'
N N 0.0061 0.0000 'International Tables Vol C Tables 4.2.6.8 and 6.1.1.4'
O O 0.0106 0.0000 'International Tables Vol C Tables 4.2.6.8 and 6.1.1.4'
F F 0.0171 0.0000 'International Tables Vol C Tables 4.2.6.8 and 6.1.1.4'

loop_
_geom_angle_atom_site_label_1
_geom_angle_atom_site_label_2
_geom_angle_atom_site_label_3
_geom_angle
_geom_angle_publ_flag
C2 N1 C6 117.1(3) no
N1 C2 N3 129.9(3) no
N1 C2 H2 115.0 no
N3 C2 H2 115.0 no
C2 N3 C4 112.0(2) no
N3 C4 N9 126.5(2) no
N3 C4 C5 124.3(3) no
N9 C4 C5 109.2(2) no
C4 C5 C6 117.4(3) no
C4 C5 C7 104.8(2) no
C6 C5 C7 137.8(3) no
N6 C6 N1 117.7(3) no
N6 C6 C5 123.0(3) no
N1 C6 C5 119.3(3) no
C6 N6 H6A 120.0 no
C6 N6 H6B 120.0 no
H6A N6 H6B 120.0 no
C8 C7 F7 125.9(3) yes
C8 C7 C5 110.1(3) yes
F7 C7 C5 124.0(3) yes
C7 C8 N9 107.6(3) no
C7 C8 H8 126.2 no
N9 C8 H8 126.2 no
C4 N9 C8 108.3(2) no
C4 N9 C1' 125.7(2) no
C8 N9 C1' 125.2(2) no
O4' C1' N9 108.6(2) no
O4' C1' C2' 104.2(2) no
N9 C1' C2' 116.3(2) no
O4' C1' H1' 109.2 no
N9 C1' H1' 109.2 no
C2' C1' H1' 109.2 no
C1' C2' C3' 101.4(2) no
C1' C2' H2'1 111.5 no
C3' C2' H2'1 111.5 no
C1' C2' H2'2 111.5 no
C3' C2' H2'2 111.5 no
H2'1 C2' H2'2 109.3 ?
O3' C3' C2' 111.4(2) no
O3' C3' C4' 108.1(2) no
C2' C3' C4' 102.7(2) no
O3' C3' H3'1 111.4 no
C2' C3' H3'1 111.4 no
C4' C3' H3'1 111.4 no
C3' O3' H3' 109.5 no
O4' C4' C5' 109.2(2) no
O4' C4' C3' 105.6(2) no
C5' C4' C3' 113.5(2) no
O4' C4' H4' 109.5 no
C5' C4' H4' 109.5 no
C3' C4' H4' 109.5 no
O5' C5' C4' 111.3(2) no
O5' C5' H5'1 109.4 no
C4' C5' H5'1 109.4 no
O5' C5' H5'2 109.4 no
C4' C5' H5'2 109.4 no
H5'1 C5' H5'2 108.0 no
C5' O5' H5' 109.5 no
C1' O4' C4' 110.14(18) no

loop_
_geom_bond_atom_site_label_1
_geom_bond_atom_site_label_2
_geom_bond_site_symmetry_2
_geom_bond_distance
_geom_bond_publ_flag
N1 C2 . 1.334(4) no
N1 C6 . 1.351(4) no
C2 N3 . 1.338(4) no
C2 H2 . 0.9300 no
N3 C4 . 1.353(4) no
C4 N9 . 1.365(3) no
C4 C5 . 1.400(4) no
C5 C6 . 1.405(4) no
C5 C7 . 1.415(4) yes
C6 N6 . 1.341(3) no
N6 H6A . 0.8600 no
N6 H6B . 0.8600 no
C7 C8 . 1.346(4) yes
C7 F7 . 1.351(4) yes
C8 N9 . 1.396(4) no
C8 H8 . 0.9300 no
N9 C1' . 1.444(4) yes
C1' O4' . 1.436(3) no
C1' C2' . 1.518(3) no
C1' H1' . 0.9800 no
C2' C3' . 1.519(4) no
C2' H2'1 . 0.9700 no
C2' H2'2 . 0.9700 no
C3' O3' . 1.422(3) no
C3' C4' . 1.521(3) no
C3' H3'1 . 0.9800 no
O3' H3' . 0.8200 no
C4' O4' . 1.444(3) no
C4' C5' . 1.513(4) no
C4' H4' . 0.9800 no
C5' O5' . 1.410(4) no
C5' H5'1 . 0.9700 no
C5' H5'2 . 0.9700 no
O5' H5' . 0.8200 no

loop_
_geom_hbond_atom_site_label_D
_geom_hbond_atom_site_label_H
_geom_hbond_atom_site_label_A
_geom_hbond_site_symmetry_A
_geom_hbond_distance_DH
_geom_hbond_distance_HA
_geom_hbond_distance_DA
_geom_hbond_angle_DHA
N6 H6A O3' 2_754 0.86 2.13 2.948(3) 158
N6 H6B O5' 2_654 0.86 2.23 3.018(3) 152
O3' H3' O4' 3_755 0.82 1.98 2.752(3) 156
O5' H5' N3 1_455 0.82 1.97 2.789(3) 175
C2' H2'2 F7 4 0.97 2.33 3.205(4) 150

loop_
_geom_torsion_atom_site_label_1
_geom_torsion_atom_site_label_2
_geom_torsion_atom_site_label_3
_geom_torsion_atom_site_label_4
_geom_torsion
_geom_torsion_publ_flag
C6 N1 C2 N3 0.5(5) no
N1 C2 N3 C4 0.5(5) no
C2 N3 C4 N9 179.9(3) no
C2 N3 C4 C5 -1.2(4) no
N3 C4 C5 C6 0.9(4) no
N9 C4 C5 C6 179.9(2) no
N3 C4 C5 C7 -179.9(3) no
N9 C4 C5 C7 -0.9(3) no
C2 N1 C6 N6 178.5(3) yes
C2 N1 C6 C5 -0.9(4) no
C4 C5 C6 N6 -179.1(3) yes
C7 C5 C6 N6 2.1(6) yes
C4 C5 C6 N1 0.3(4) no
C7 C5 C6 N1 -178.6(3) no
C4 C5 C7 C8 0.2(4) no
C6 C5 C7 C8 179.1(4) no
C4 C5 C7 F7 179.7(3) yes
C6 C5 C7 F7 -1.4(6) yes
F7 C7 C8 N9 -178.9(3) yes
C5 C7 C8 N9 0.6(4) no
N3 C4 N9 C8 -179.7(3) no
C5 C4 N9 C8 1.3(3) no
N3 C4 N9 C1' -9.4(4) no
C5 C4 N9 C1' 171.6(3) no
C7 C8 N9 C4 -1.2(4) no
C7 C8 N9 C1' -171.5(3) no
C4 N9 C1' O4' -101.1(3) yes
C8 N9 C1' O4' 67.6(4) yes
C4 N9 C1' C2' 141.8(3) no
C8 N9 C1' C2' -49.5(4) no
O4' C1' C2' C3' 37.5(3) no
N9 C1' C2' C3' 157.0(2) no
C1' C2' C3' O3' 77.3(3) no
C1' C2' C3' C4' -38.1(3) no
O3' C3' C4' O4' -92.2(3) no
C2' C3' C4' O4' 25.6(3) no
O3' C3' C4' C5' 148.1(2) no
C2' C3' C4' C5' -94.0(3) no
O4' C4' C5' O5' 62.7(3) yes
C3' C4' C5' O5' -179.8(2) yes
N9 C1' O4' C4' -147.0(2) no
C2' C1' O4' C4' -22.5(3) no
C5' C4' O4' C1' 120.3(2) no
C3' C4' O4' C1' -2.1(3) no

loop_
_cod_related_entry_id
_cod_related_entry_database
_cod_related_entry_code
1 ChemSpider 8079131
